data_4340189
loop_
_publ_author_name
'Begum, Rowshan Ara'
'Powell, Douglas'
'Bowman-James, Kristin'

_publ_section_title
;
 Thioamide pincer ligands with charge versatility.
;
_journal_issue 3
_journal_name_full 'Inorganic chemistry'
_journal_page_first 964
_journal_page_last 966
_journal_paper_doi 10.1021/ic051775h
_journal_volume 45
_journal_year 2006
_chemical_formula_moiety '(C20 H15 Cl N2 Pd S2), (C2 H6 O S)2'
_chemical_formula_sum 'C24 H27 Cl N2 O2 Pd S4'
_chemical_formula_weight 645.57
_chemical_name_systematic
; 
 ? 
;
_space_group_IT_number 14
_symmetry_cell_setting monoclinic
_symmetry_space_group_name_Hall '-P 2ybc'
_symmetry_space_group_name_H-M 'P 1 21/c 1'
_atom_sites_solution_hydrogens geom
_atom_sites_solution_primary direct
_atom_sites_solution_secondary difmap
_audit_creation_method SHELXL-97
_cell_angle_alpha 90.00
_cell_angle_beta 90.554(7)
_cell_angle_gamma 90.00
_cell_formula_units_Z 4
_cell_length_a 14.774(4)
_cell_length_b 9.026(2)
_cell_length_c 20.470(6)
_cell_measurement_reflns_used 8562
_cell_measurement_temperature 100(2)
_cell_measurement_theta_max 26.00
_cell_measurement_theta_min 2.41
_cell_volume 2729.5(12)
_computing_cell_refinement 'Bruker SMART'
_computing_data_collection 'Bruker SMART'
_computing_data_reduction 'Bruker SAINT'
_computing_molecular_graphics 'SHELXTL (Sheldrick, 2000)'
_computing_publication_material 'SHELXTL (Sheldrick, 2000)'
_computing_structure_refinement 'SHELXTL (Sheldrick, 2000)'
_computing_structure_solution 'SHELXTL (Sheldrick, 2000)'
_diffrn_ambient_temperature 100(2)
_diffrn_measured_fraction_theta_full 0.999
_diffrn_measured_fraction_theta_max 0.999
_diffrn_measurement_device_type 'Bruker APEX'
_diffrn_measurement_method '\w scans'
_diffrn_radiation_monochromator graphite
_diffrn_radiation_source 'fine-focus sealed tube'
_diffrn_radiation_type MoK\a
_diffrn_radiation_wavelength 0.71073
_diffrn_reflns_av_R_equivalents 0.0261
_diffrn_reflns_av_sigmaI/netI 0.0216
_diffrn_reflns_limit_h_max 18
_diffrn_reflns_limit_h_min -18
_diffrn_reflns_limit_k_max 11
_diffrn_reflns_limit_k_min -11
_diffrn_reflns_limit_l_max 25
_diffrn_reflns_limit_l_min -25
_diffrn_reflns_number 22947
_diffrn_reflns_theta_full 26.00
_diffrn_reflns_theta_max 26.00
_diffrn_reflns_theta_min 2.43
_diffrn_standards_number 0
_exptl_absorpt_coefficient_mu 1.108
_exptl_absorpt_correction_T_max 0.828
_exptl_absorpt_correction_T_min 0.674
_exptl_absorpt_correction_type multi-scan
_exptl_absorpt_process_details 'SADABS (Sheldrick, 2002)'
_exptl_crystal_colour yellow
_exptl_crystal_density_diffrn 1.571
_exptl_crystal_density_method 'not measured'
_exptl_crystal_description prism
_exptl_crystal_F_000 1312
_exptl_crystal_size_max 0.38
_exptl_crystal_size_mid 0.36
_exptl_crystal_size_min 0.18
_refine_diff_density_max 0.808
_refine_diff_density_min -0.332
_refine_diff_density_rms 0.071
_refine_ls_extinction_method none
_refine_ls_goodness_of_fit_ref 1.005
_refine_ls_hydrogen_treatment constr
_refine_ls_matrix_type full
_refine_ls_number_parameters 350
_refine_ls_number_reflns 5354
_refine_ls_number_restraints 74
_refine_ls_restrained_S_all 1.007
_refine_ls_R_factor_all 0.0255
_refine_ls_R_factor_gt 0.0244
_refine_ls_shift/su_max 0.002
_refine_ls_shift/su_mean 0.000
_refine_ls_structure_factor_coef Fsqd
_refine_ls_weighting_details 'calc w=1/[\s^2^(Fo^2^)+(0.0370P)^2^+2.8000P] where P=(Fo^2^+2Fc^2^)/3'
_refine_ls_weighting_scheme calc
_refine_ls_wR_factor_gt 0.0656
_refine_ls_wR_factor_ref 0.0664
_reflns_number_gt 5133
_reflns_number_total 5354
_reflns_threshold_expression I>2\s(I)
_cod_data_source_file ic051775hsi20051013_054023.cif
_cod_data_source_block compound_II_
_cod_depositor_comments
;
The following automatic conversions were performed:

'_symmetry_cell_setting' value 'Monoclinic' changed to 'monoclinic'
according to
/usr/data/users/saulius/automatic-downloads/retrospective/ACS/lib/dictionaries/cif_core.dic
dictionary named 'cif_core.dic' version 2.4.2 from 2011-04-26.

Automatic conversion script
Id: cif_fix_values 2281 2013-09-26 08:29:07Z andrius 
;
_cod_database_code 4340189

loop_
_symmetry_equiv_pos_as_xyz
'x, y, z'
'-x, y+1/2, -z+1/2'
'-x, -y, -z'
'x, -y-1/2, z-1/2'

loop_
_atom_site_label
_atom_site_type_symbol
_atom_site_fract_x
_atom_site_fract_y
_atom_site_fract_z
_atom_site_U_iso_or_equiv
_atom_site_adp_type
_atom_site_occupancy
_atom_site_symmetry_multiplicity
_atom_site_calc_flag
_atom_site_refinement_flags
_atom_site_disorder_assembly
_atom_site_disorder_group
Pd1 Pd 0.768532(10) 0.681753(16) 0.340114(7) 0.01614(6) Uani 1 1 d . . .
Cl1 Cl 0.79157(4) 0.63475(6) 0.22668(2) 0.02506(12) Uani 1 1 d . . .
S1 S 0.68716(4) 0.89583(6) 0.32590(2) 0.02112(11) Uani 1 1 d . . .
S2 S 0.84895(3) 0.47919(5) 0.37195(2) 0.01963(11) Uani 1 1 d . . .
C1 C 0.74619(13) 0.7095(2) 0.43344(9) 0.0174(4) Uani 1 1 d . . .
C2 C 0.69458(14) 0.8299(2) 0.45594(10) 0.0188(4) Uani 1 1 d . . .
C3 C 0.67665(14) 0.8474(2) 0.52217(10) 0.0232(4) Uani 1 1 d . . .
H3 H 0.6419 0.9295 0.5366 0.028 Uiso 1 1 calc R . .
C4 C 0.70943(14) 0.7454(2) 0.56707(10) 0.0240(4) Uani 1 1 d . . .
H4 H 0.6967 0.7574 0.6122 0.029 Uiso 1 1 calc R . .
C5 C 0.76063(14) 0.6258(2) 0.54656(10) 0.0212(4) Uani 1 1 d . . .
H5 H 0.7831 0.5563 0.5776 0.025 Uiso 1 1 calc R . .
C6 C 0.77928(13) 0.6073(2) 0.48019(9) 0.0170(4) Uani 1 1 d . . .
C7 C 0.66214(13) 0.9336(2) 0.40539(10) 0.0191(4) Uani 1 1 d . . .
N8 N 0.61468(11) 1.05203(19) 0.42097(8) 0.0203(3) Uani 1 1 d . . .
H8 H 0.6032 1.0692 0.4624 0.024 Uiso 1 1 calc R . .
C9 C 0.58086(14) 1.1544(2) 0.37238(10) 0.0196(4) Uani 1 1 d . . .
C10 C 0.49277(14) 1.1384(2) 0.34944(10) 0.0220(4) Uani 1 1 d . . .
H10 H 0.4553 1.0615 0.3656 0.026 Uiso 1 1 calc R . .
C11 C 0.46001(14) 1.2364(2) 0.30245(10) 0.0239(4) Uani 1 1 d . . .
H11 H 0.3998 1.2268 0.2863 0.029 Uiso 1 1 calc R . .
C12 C 0.51549(15) 1.3485(2) 0.27918(10) 0.0244(4) Uani 1 1 d . . .
H12 H 0.4929 1.4157 0.2472 0.029 Uiso 1 1 calc R . .
C13 C 0.60375(15) 1.3632(2) 0.30236(11) 0.0262(4) Uani 1 1 d . . .
H13A H 0.6415 1.4396 0.2860 0.031 Uiso 1 1 calc R . .
C14 C 0.63675(14) 1.2657(2) 0.34962(11) 0.0243(4) Uani 1 1 d . . .
H14 H 0.6968 1.2755 0.3660 0.029 Uiso 1 1 calc R . .
C15 C 0.83295(13) 0.4845(2) 0.45427(9) 0.0173(4) Uani 1 1 d . . .
N16 N 0.86751(11) 0.37924(18) 0.49208(8) 0.0181(3) Uani 1 1 d . . .
H16 H 0.8608 0.3851 0.5347 0.022 Uiso 1 1 calc R . .
C17 C 0.91580(13) 0.2552(2) 0.46489(9) 0.0183(4) Uani 1 1 d . . .
C18 C 1.00297(14) 0.2741(2) 0.44244(11) 0.0245(4) Uani 1 1 d . . .
H18 H 1.0325 0.3670 0.4471 0.029 Uiso 1 1 calc R . .
C19 C 1.04703(16) 0.1558(3) 0.41302(12) 0.0290(5) Uani 1 1 d . . .
H19 H 1.1067 0.1680 0.3970 0.035 Uiso 1 1 calc R . .
C20 C 1.00378(15) 0.0203(2) 0.40707(11) 0.0265(5) Uani 1 1 d . . .
H20 H 1.0339 -0.0605 0.3870 0.032 Uiso 1 1 calc R . .
C21 C 0.91716(16) 0.0022(2) 0.43014(12) 0.0295(5) Uani 1 1 d . . .
H21 H 0.8879 -0.0911 0.4261 0.035 Uiso 1 1 calc R . .
C22 C 0.87254(15) 0.1201(2) 0.45928(11) 0.0253(4) Uani 1 1 d . . .
H22 H 0.8128 0.1080 0.4752 0.030 Uiso 1 1 calc R . .
S1S S 0.92438(4) 0.35206(6) 0.68723(3) 0.02659(12) Uani 1 1 d . . .
O1S O 0.86456(12) 0.3706(2) 0.62757(7) 0.0329(4) Uani 1 1 d . . .
C1S C 0.8511(2) 0.2864(3) 0.74945(12) 0.0385(6) Uani 1 1 d . . .
H1SA H 0.8302 0.1864 0.7384 0.058 Uiso 1 1 calc R . .
H1SB H 0.7989 0.3528 0.7529 0.058 Uiso 1 1 calc R . .
H1SC H 0.8839 0.2840 0.7913 0.058 Uiso 1 1 calc R . .
C2S C 0.94193(18) 0.5327(3) 0.71988(12) 0.0354(5) Uani 1 1 d . . .
H2SA H 0.9772 0.5918 0.6891 0.053 Uiso 1 1 calc R . .
H2SB H 0.9750 0.5253 0.7615 0.053 Uiso 1 1 calc R . .
H2SC H 0.8833 0.5805 0.7271 0.053 Uiso 1 1 calc R . .
S1T S 0.58911(5) 1.31716(8) 0.55641(3) 0.0268(2) Uani 0.916(2) 1 d PDU A 1
O1T O 0.56248(18) 1.1584(3) 0.54377(14) 0.0327(6) Uani 0.916(2) 1 d PDU A 1
C1T C 0.6386(2) 1.3232(4) 0.63651(14) 0.0521(9) Uani 0.916(2) 1 d PDU A 1
H1TA H 0.6984 1.2763 0.6358 0.078 Uiso 0.916(2) 1 calc PR A 1
H1TB H 0.5996 1.2700 0.6671 0.078 Uiso 0.916(2) 1 calc PR A 1
H1TC H 0.6448 1.4266 0.6505 0.078 Uiso 0.916(2) 1 calc PR A 1
C2T C 0.48563(18) 1.4086(3) 0.57729(16) 0.0419(7) Uani 0.916(2) 1 d PD A 1
H2TA H 0.4451 1.4105 0.5391 0.063 Uiso 0.916(2) 1 calc PR A 1
H2TB H 0.4988 1.5103 0.5912 0.063 Uiso 0.916(2) 1 calc PR A 1
H2TC H 0.4564 1.3550 0.6130 0.063 Uiso 0.916(2) 1 calc PR A 1
S1T' S 0.6344(8) 1.2626(11) 0.5682(4) 0.047(2) Uani 0.084(2) 1 d PDU A 2
O1T' O 0.5723(17) 1.152(3) 0.5355(14) 0.032(5) Uani 0.084(2) 1 d PDU A 2
C1T' C 0.7076(17) 1.157(3) 0.6207(12) 0.049(8) Uani 0.084(2) 1 d PDU A 2
H1T1 H 0.6720 1.0818 0.6437 0.074 Uiso 0.084(2) 1 calc PR A 2
H1T2 H 0.7367 1.2227 0.6526 0.074 Uiso 0.084(2) 1 calc PR A 2
H1T3 H 0.7540 1.1077 0.5945 0.074 Uiso 0.084(2) 1 calc PR A 2
C2T' C 0.5692(17) 1.346(3) 0.6316(10) 0.036(5) Uani 0.084(2) 1 d PDU A 2
H2T1 H 0.5057 1.3526 0.6177 0.054 Uiso 0.084(2) 1 calc PR A 2
H2T2 H 0.5924 1.4461 0.6406 0.054 Uiso 0.084(2) 1 calc PR A 2
H2T3 H 0.5739 1.2861 0.6713 0.054 Uiso 0.084(2) 1 calc PR A 2

loop_
_atom_site_aniso_label
_atom_site_aniso_U_11
_atom_site_aniso_U_22
_atom_site_aniso_U_33
_atom_site_aniso_U_23
_atom_site_aniso_U_13
_atom_site_aniso_U_12
Pd1 0.02026(9) 0.01721(9) 0.01094(9) -0.00041(5) -0.00072(6) 0.00094(5)
Cl1 0.0350(3) 0.0279(3) 0.0123(2) 0.00042(19) 0.00201(19) 0.0038(2)
S1 0.0289(3) 0.0210(2) 0.0135(2) 0.00015(18) -0.00188(19) 0.0051(2)
S2 0.0255(2) 0.0205(2) 0.0129(2) -0.00090(18) -0.00008(18) 0.00449(19)
C1 0.0177(9) 0.0196(9) 0.0148(9) -0.0017(7) -0.0013(7) -0.0023(7)
C2 0.0194(9) 0.0188(10) 0.0180(10) -0.0008(7) -0.0014(8) -0.0004(7)
C3 0.0253(10) 0.0261(10) 0.0183(10) -0.0026(8) 0.0002(8) 0.0064(8)
C4 0.0276(11) 0.0301(11) 0.0144(9) -0.0019(8) 0.0002(8) 0.0052(9)
C5 0.0230(10) 0.0257(10) 0.0149(9) 0.0020(8) -0.0022(8) 0.0032(8)
C6 0.0166(9) 0.0189(9) 0.0156(9) -0.0014(7) -0.0006(7) -0.0013(7)
C7 0.0184(9) 0.0211(10) 0.0179(9) -0.0016(8) -0.0016(7) -0.0022(8)
N8 0.0229(8) 0.0215(8) 0.0165(8) -0.0004(7) 0.0007(7) 0.0039(7)
C9 0.0240(10) 0.0198(9) 0.0149(9) -0.0010(8) 0.0010(8) 0.0053(8)
C10 0.0225(10) 0.0238(10) 0.0197(10) 0.0011(8) 0.0032(8) 0.0003(8)
C11 0.0219(10) 0.0297(11) 0.0201(10) 0.0008(9) -0.0008(8) 0.0031(8)
C12 0.0322(11) 0.0219(10) 0.0192(10) 0.0015(8) 0.0006(9) 0.0054(9)
C13 0.0324(11) 0.0203(10) 0.0261(11) 0.0025(9) 0.0014(9) -0.0024(9)
C14 0.0237(10) 0.0225(10) 0.0268(11) -0.0016(9) -0.0023(8) 0.0002(8)
C15 0.0174(9) 0.0190(9) 0.0156(9) -0.0008(7) -0.0015(7) -0.0033(7)
N16 0.0217(8) 0.0194(8) 0.0133(8) -0.0001(6) -0.0001(6) 0.0005(6)
C17 0.0229(10) 0.0186(9) 0.0133(9) 0.0008(7) -0.0049(7) 0.0020(8)
C18 0.0235(10) 0.0205(10) 0.0295(11) -0.0031(9) -0.0005(9) -0.0024(8)
C19 0.0263(11) 0.0293(11) 0.0316(12) -0.0020(9) 0.0037(9) 0.0029(9)
C20 0.0351(12) 0.0227(10) 0.0215(10) -0.0042(8) -0.0052(9) 0.0075(9)
C21 0.0341(12) 0.0189(10) 0.0353(13) -0.0030(9) -0.0080(10) -0.0028(9)
C22 0.0236(10) 0.0218(10) 0.0304(11) 0.0020(9) -0.0017(9) -0.0020(8)
S1S 0.0348(3) 0.0265(3) 0.0185(3) 0.0021(2) -0.0009(2) 0.0091(2)
O1S 0.0415(9) 0.0422(10) 0.0150(7) 0.0051(7) -0.0032(7) 0.0083(8)
C1S 0.0622(17) 0.0334(13) 0.0200(11) 0.0083(10) 0.0035(11) -0.0083(12)
C2S 0.0467(14) 0.0295(12) 0.0302(12) -0.0010(10) 0.0078(11) -0.0042(10)
S1T 0.0268(4) 0.0300(4) 0.0236(3) 0.0013(2) 0.0043(3) -0.0005(3)
O1T 0.0490(13) 0.0245(11) 0.0249(12) -0.0020(9) 0.0120(10) 0.0083(10)
C1T 0.0490(19) 0.074(2) 0.0328(16) 0.0007(15) -0.0060(14) -0.0143(16)
C2T 0.0412(16) 0.0320(14) 0.0528(18) -0.0101(13) 0.0077(13) 0.0026(12)
S1T' 0.071(5) 0.036(4) 0.033(4) 0.003(3) 0.009(4) -0.007(4)
O1T' 0.048(9) 0.025(9) 0.022(8) -0.001(8) 0.018(8) 0.003(8)
C1T' 0.047(10) 0.054(10) 0.046(10) -0.004(6) -0.005(6) -0.015(6)
C2T' 0.044(10) 0.040(9) 0.023(9) -0.016(8) 0.005(9) -0.001(9)

loop_
_atom_type_symbol
_atom_type_description
_atom_type_scat_dispersion_real
_atom_type_scat_dispersion_imag
_atom_type_scat_source
C C 0.0033 0.0016 'International Tables Vol C Tables 4.2.6.8 and 6.1.1.4'
H H 0.0000 0.0000 'International Tables Vol C Tables 4.2.6.8 and 6.1.1.4'
N N 0.0061 0.0033 'International Tables Vol C Tables 4.2.6.8 and 6.1.1.4'
O O 0.0106 0.0060 'International Tables Vol C Tables 4.2.6.8 and 6.1.1.4'
S S 0.1246 0.1234 'International Tables Vol C Tables 4.2.6.8 and 6.1.1.4'
Cl Cl 0.1484 0.1585 'International Tables Vol C Tables 4.2.6.8 and 6.1.1.4'
Pd Pd -0.9988 1.0072 'International Tables Vol C Tables 4.2.6.8 and 6.1.1.4'

loop_
_geom_angle_atom_site_label_1
_geom_angle_atom_site_label_2
_geom_angle_atom_site_label_3
_geom_angle
C1 Pd1 S2 85.17(6)
C1 Pd1 S1 85.57(6)
S2 Pd1 S1 170.568(18)
C1 Pd1 Cl1 176.78(6)
S2 Pd1 Cl1 93.26(2)
S1 Pd1 Cl1 96.075(19)
C7 S1 Pd1 99.54(7)
C15 S2 Pd1 100.59(7)
C2 C1 C6 117.86(18)
C2 C1 Pd1 121.00(15)
C6 C1 Pd1 121.12(14)
C3 C2 C1 121.00(19)
C3 C2 C7 123.23(18)
C1 C2 C7 115.77(18)
C4 C3 C2 120.11(19)
C4 C3 H3 119.9
C2 C3 H3 119.9
C3 C4 C5 120.35(19)
C3 C4 H4 119.8
C5 C4 H4 119.8
C4 C5 C6 120.01(19)
C4 C5 H5 120.0
C6 C5 H5 120.0
C5 C6 C1 120.67(18)
C5 C6 C15 123.64(18)
C1 C6 C15 115.69(17)
N8 C7 C2 121.04(18)
N8 C7 S1 120.87(15)
C2 C7 S1 118.09(15)
C7 N8 C9 122.24(17)
C7 N8 H8 118.9
C9 N8 H8 118.9
C14 C9 C10 121.51(19)
C14 C9 N8 119.55(18)
C10 C9 N8 118.94(18)
C9 C10 C11 119.2(2)
C9 C10 H10 120.4
C11 C10 H10 120.4
C12 C11 C10 119.9(2)
C12 C11 H11 120.1
C10 C11 H11 120.1
C11 C12 C13 120.5(2)
C11 C12 H12 119.8
C13 C12 H12 119.8
C12 C13 C14 119.9(2)
C12 C13 H13A 120.1
C14 C13 H13A 120.1
C9 C14 C13 119.1(2)
C9 C14 H14 120.4
C13 C14 H14 120.4
N16 C15 C6 122.54(17)
N16 C15 S2 120.08(15)
C6 C15 S2 117.38(14)
C15 N16 C17 121.37(16)
C15 N16 H16 119.3
C17 N16 H16 119.3
C22 C17 C18 120.88(19)
C22 C17 N16 119.14(18)
C18 C17 N16 119.92(18)
C17 C18 C19 119.4(2)
C17 C18 H18 120.3
C19 C18 H18 120.3
C20 C19 C18 119.9(2)
C20 C19 H19 120.0
C18 C19 H19 120.0
C21 C20 C19 120.3(2)
C21 C20 H20 119.9
C19 C20 H20 119.9
C20 C21 C22 120.1(2)
C20 C21 H21 119.9
C22 C21 H21 119.9
C17 C22 C21 119.4(2)
C17 C22 H22 120.3
C21 C22 H22 120.3
O1S S1S C2S 106.52(11)
O1S S1S C1S 105.08(12)
C2S S1S C1S 97.09(12)
S1S C1S H1SA 109.5
S1S C1S H1SB 109.5
H1SA C1S H1SB 109.5
S1S C1S H1SC 109.5
H1SA C1S H1SC 109.5
H1SB C1S H1SC 109.5
S1S C2S H2SA 109.5
S1S C2S H2SB 109.5
H2SA C2S H2SB 109.5
S1S C2S H2SC 109.5
H2SA C2S H2SC 109.5
H2SB C2S H2SC 109.5
O1T S1T C1T 106.85(16)
O1T S1T C2T 104.87(15)
C1T S1T C2T 96.27(17)
S1T C1T H1TA 109.5
S1T C1T H1TB 109.5
H1TA C1T H1TB 109.5
S1T C1T H1TC 109.5
H1TA C1T H1TC 109.5
H1TB C1T H1TC 109.5
S1T C2T H2TA 109.5
S1T C2T H2TB 109.5
H2TA C2T H2TB 109.5
S1T C2T H2TC 109.5
H2TA C2T H2TC 109.5
H2TB C2T H2TC 109.5
O1T' S1T' C2T' 105.7(5)
O1T' S1T' C1T' 105.9(5)
C2T' S1T' C1T' 96.7(5)
S1T' C1T' H1T1 109.5
S1T' C1T' H1T2 109.5
H1T1 C1T' H1T2 109.5
S1T' C1T' H1T3 109.5
H1T1 C1T' H1T3 109.5
H1T2 C1T' H1T3 109.5
S1T' C2T' H2T1 109.5
S1T' C2T' H2T2 109.5
H2T1 C2T' H2T2 109.5
S1T' C2T' H2T3 109.5
H2T1 C2T' H2T3 109.5
H2T2 C2T' H2T3 109.5

loop_
_geom_bond_atom_site_label_1
_geom_bond_atom_site_label_2
_geom_bond_distance
Pd1 C1 1.958(2)
Pd1 S2 2.2725(6)
Pd1 S1 2.2927(6)
Pd1 Cl1 2.3880(8)
S1 C7 1.707(2)
S2 C15 1.704(2)
C1 C2 1.407(3)
C1 C6 1.413(3)
C2 C3 1.393(3)
C2 C7 1.472(3)
C3 C4 1.385(3)
C3 H3 0.9500
C4 C5 1.386(3)
C4 H4 0.9500
C5 C6 1.399(3)
C5 H5 0.9500
C6 C15 1.466(3)
C7 N8 1.319(3)
N8 C9 1.444(3)
N8 H8 0.8800
C9 C14 1.384(3)
C9 C10 1.387(3)
C10 C11 1.390(3)
C10 H10 0.9500
C11 C12 1.389(3)
C11 H11 0.9500
C12 C13 1.390(3)
C12 H12 0.9500
C13 C14 1.392(3)
C13 H13A 0.9500
C14 H14 0.9500
C15 N16 1.325(3)
N16 C17 1.442(3)
N16 H16 0.8800
C17 C22 1.381(3)
C17 C18 1.382(3)
C18 C19 1.391(3)
C18 H18 0.9500
C19 C20 1.385(3)
C19 H19 0.9500
C20 C21 1.378(3)
C20 H20 0.9500
C21 C22 1.390(3)
C21 H21 0.9500
C22 H22 0.9500
S1S O1S 1.5098(16)
S1S C2S 1.780(2)
S1S C1S 1.781(3)
C1S H1SA 0.9800
C1S H1SB 0.9800
C1S H1SC 0.9800
C2S H2SA 0.9800
C2S H2SB 0.9800
C2S H2SC 0.9800
S1T O1T 1.508(2)
S1T C1T 1.790(3)
S1T C2T 1.793(3)
C1T H1TA 0.9800
C1T H1TB 0.9800
C1T H1TC 0.9800
C2T H2TA 0.9800
C2T H2TB 0.9800
C2T H2TC 0.9800
S1T' O1T' 1.508(4)
S1T' C2T' 1.791(4)
S1T' C1T' 1.792(4)
C1T' H1T1 0.9800
C1T' H1T2 0.9800
C1T' H1T3 0.9800
C2T' H2T1 0.9800
C2T' H2T2 0.9800
C2T' H2T3 0.9800

loop_
_geom_hbond_atom_site_label_D
_geom_hbond_atom_site_label_H
_geom_hbond_atom_site_label_A
_geom_hbond_distance_DH
_geom_hbond_distance_HA
_geom_hbond_distance_DA
_geom_hbond_angle_DHA
N8 H8 O1T 0.88 1.95 2.806(3) 163.6
N8 H8 O1T' 0.88 1.74 2.59(3) 163.7
N16 H16 O1S 0.88 1.91 2.775(2) 169.0

loop_
_geom_torsion_atom_site_label_1
_geom_torsion_atom_site_label_2
_geom_torsion_atom_site_label_3
_geom_torsion_atom_site_label_4
_geom_torsion
C1 Pd1 S1 C7 -0.21(9)
Cl1 Pd1 S1 C7 177.01(7)
C1 Pd1 S2 C15 1.77(8)
Cl1 Pd1 S2 C15 -175.41(7)
S2 Pd1 C1 C2 179.43(16)
S1 Pd1 C1 C2 1.23(15)
S2 Pd1 C1 C6 -2.26(15)
S1 Pd1 C1 C6 179.53(16)
C6 C1 C2 C3 -0.1(3)
Pd1 C1 C2 C3 178.26(16)
C6 C1 C2 C7 179.65(17)
Pd1 C1 C2 C7 -2.0(2)
C1 C2 C3 C4 -0.2(3)
C7 C2 C3 C4 -179.96(19)
C2 C3 C4 C5 0.4(3)
C3 C4 C5 C6 -0.2(3)
C4 C5 C6 C1 -0.2(3)
C4 C5 C6 C15 179.86(19)
C2 C1 C6 C5 0.3(3)
Pd1 C1 C6 C5 -178.06(15)
C2 C1 C6 C15 -179.72(17)
Pd1 C1 C6 C15 1.9(2)
C3 C2 C7 N8 1.1(3)
C1 C2 C7 N8 -178.65(18)
C3 C2 C7 S1 -178.54(16)
C1 C2 C7 S1 1.7(2)
Pd1 S1 C7 N8 179.64(15)
Pd1 S1 C7 C2 -0.73(16)
C2 C7 N8 C9 -179.06(17)
S1 C7 N8 C9 0.6(3)
C7 N8 C9 C14 -84.0(3)
C7 N8 C9 C10 95.8(2)
C14 C9 C10 C11 0.1(3)
N8 C9 C10 C11 -179.75(18)
C9 C10 C11 C12 0.0(3)
C10 C11 C12 C13 0.2(3)
C11 C12 C13 C14 -0.5(3)
C10 C9 C14 C13 -0.4(3)
N8 C9 C14 C13 179.47(19)
C12 C13 C14 C9 0.6(3)
C5 C6 C15 N16 0.8(3)
C1 C6 C15 N16 -179.19(17)
C5 C6 C15 S2 179.96(16)
C1 C6 C15 S2 0.0(2)
Pd1 S2 C15 N16 177.78(14)
Pd1 S2 C15 C6 -1.41(15)
C6 C15 N16 C17 176.52(17)
S2 C15 N16 C17 -2.6(3)
C15 N16 C17 C22 -102.1(2)
C15 N16 C17 C18 75.3(2)
C22 C17 C18 C19 0.9(3)
N16 C17 C18 C19 -176.45(19)
C17 C18 C19 C20 -0.6(3)
C18 C19 C20 C21 0.1(3)
C19 C20 C21 C22 0.3(3)
C18 C17 C22 C21 -0.6(3)
N16 C17 C22 C21 176.81(19)
C20 C21 C22 C17 0.0(3)
